data_4508410
loop_
_publ_author_name
'Bajpai, Alankriti'
'Venkatakrishnan, Parthasarathy'
'Mandal, Susovan'
'Samanta, Subhas'
'Venugopalan, Paloth'
'Moorthy, Jarugu Narasimha'

_publ_section_title
;
 Self-Assembly of Conformationally Rigid Dialcohols
 (Bis-Benzocyclobutenols): Supramolecular Cyclophanes and Arrays
;
_journal_issue 11
_journal_name_full 'Crystal Growth &amp; Design'
_journal_page_first 4714
_journal_paper_doi 10.1021/cg400791a
_journal_volume 13
_journal_year 2013
_chemical_formula_moiety 'C10 H8 Br2 O2'
_chemical_formula_sum 'C10 H8 Br2 O2'
_chemical_formula_weight 319.96
_chemical_name_common syn-2a
_chemical_name_systematic
;
 ?
;
_space_group_IT_number 14
_symmetry_cell_setting monoclinic
_symmetry_Int_Tables_number 14
_symmetry_space_group_name_Hall '-P 2yn'
_symmetry_space_group_name_H-M 'P 1 21/n 1'
_atom_sites_solution_hydrogens geom
_atom_sites_solution_primary direct
_atom_sites_solution_secondary difmap
_audit_creation_method 'Manual edit of SHELXL-97 cif'
_cell_angle_alpha 90.00
_cell_angle_beta 95.86(2)
_cell_angle_gamma 90.00
_cell_formula_units_Z 8
_cell_length_a 11.427(3)
_cell_length_b 15.005(6)
_cell_length_c 12.378(3)
_cell_measurement_temperature 100(2)
_cell_volume 2111.3(11)
_computing_cell_refinement 'Bruker SAINT'
_computing_data_collection 'Bruker APEX'
_computing_data_reduction 'Bruker SAINT'
_computing_molecular_graphics 'SHELXL 5.1, XP (Sheldrick, 1994)'
_computing_publication_material SHELXS-97
_computing_structure_refinement 'SHELXL-97 (Sheldrick, 2008)'
_computing_structure_solution 'SHELXS-97 (Sheldrick, 2008)'
_diffrn_ambient_temperature 100(2)
_diffrn_measured_fraction_theta_full 0.991
_diffrn_measured_fraction_theta_max 0.991
_diffrn_measurement_device_type 'Bruker SMART APEX'
_diffrn_measurement_method 'phi and omega scans'
_diffrn_radiation_monochromator graphite
_diffrn_radiation_source 'fine-focus sealed tube'
_diffrn_radiation_type MoK\a
_diffrn_radiation_wavelength 0.71073
_diffrn_reflns_av_R_equivalents 0.1117
_diffrn_reflns_av_sigmaI/netI 0.3166
_diffrn_reflns_limit_h_max 0
_diffrn_reflns_limit_h_min -13
_diffrn_reflns_limit_k_max 17
_diffrn_reflns_limit_k_min 0
_diffrn_reflns_limit_l_max 14
_diffrn_reflns_limit_l_min -14
_diffrn_reflns_number 3854
_diffrn_reflns_theta_full 24.99
_diffrn_reflns_theta_max 24.99
_diffrn_reflns_theta_min 2.14
_exptl_absorpt_coefficient_mu 7.648
_exptl_absorpt_correction_T_max 0.64
_exptl_absorpt_correction_T_min 0.53
_exptl_absorpt_correction_type multi-scan
_exptl_absorpt_process_details '(SADABS; Bruker, 2007)'
_exptl_crystal_colour colorless
_exptl_crystal_density_diffrn 2.013
_exptl_crystal_density_method 'not measured'
_exptl_crystal_description needle
_exptl_crystal_F_000 1232
_exptl_crystal_size_max 0.09
_exptl_crystal_size_mid 0.09
_exptl_crystal_size_min 0.08
_refine_diff_density_max 0.840
_refine_diff_density_min -0.831
_refine_diff_density_rms 0.171
_refine_ls_extinction_method none
_refine_ls_goodness_of_fit_ref 1.006
_refine_ls_hydrogen_treatment constr
_refine_ls_matrix_type full
_refine_ls_number_parameters 253
_refine_ls_number_reflns 3684
_refine_ls_number_restraints 12
_refine_ls_restrained_S_all 1.005
_refine_ls_R_factor_all 0.2883
_refine_ls_R_factor_gt 0.0741
_refine_ls_shift/su_max 0.000
_refine_ls_shift/su_mean 0.000
_refine_ls_structure_factor_coef Fsqd
_refine_ls_weighting_details 'calc w=1/[\s^2^(Fo^2^)+(0.0419P)^2^+0.3971P] where P=(Fo^2^+2Fc^2^)/3'
_refine_ls_weighting_scheme calc
_refine_ls_wR_factor_gt 0.1235
_refine_ls_wR_factor_ref 0.1594
_reflns_number_gt 1131
_reflns_number_total 3684
_reflns_threshold_expression >2sigma(I)
_cod_data_source_file cg400791a_si_006.cif
_cod_data_source_block syn-2a
_cod_depositor_comments
;
The following automatic conversions were performed:

'_symmetry_cell_setting' value 'Monoclinic' changed to 'monoclinic'
according to /home/saulius/struct/CIF-dictionaries/cif_core.dic
dictionary named 'cif_core.dic' version 2.4.2 from 2011-04-26.

Automatic conversion script
Id: cif_fix_values 1891 2012-01-12 08:04:46Z andrius 
;
_cod_original_sg_symbol_H-M 'P 21/n'
_cod_database_code 4508410

loop_
_symmetry_equiv_pos_as_xyz
'x, y, z'
'-x+1/2, y+1/2, -z+1/2'
'-x, -y, -z'
'x-1/2, -y-1/2, z-1/2'

loop_
_atom_site_label
_atom_site_type_symbol
_atom_site_fract_x
_atom_site_fract_y
_atom_site_fract_z
_atom_site_U_iso_or_equiv
_atom_site_adp_type
_atom_site_occupancy
_atom_site_symmetry_multiplicity
_atom_site_calc_flag
_atom_site_refinement_flags
Br1A Br 0.09687(14) 0.54540(12) 0.74898(12) 0.0541(6) Uani 1 1 d .
Br2A Br -0.27966(15) 0.70761(14) 0.35452(14) 0.0724(7) Uani 1 1 d .
O1A O 0.2010(8) 0.7379(6) 0.5564(7) 0.041(3) Uani 1 1 d .
H1AA H 0.2008 0.6983 0.5108 0.062 Uiso 1 1 calc R
O2A O -0.1431(8) 0.3809(7) 0.6090(7) 0.046(3) Uani 1 1 d .
H2AA H -0.0711 0.3830 0.6126 0.068 Uiso 1 1 calc R
C1A C -0.0107(13) 0.5926(11) 0.6385(10) 0.037(4) Uani 1 1 d .
C2A C 0.0068(11) 0.6693(9) 0.5849(10) 0.022(4) Uani 1 1 d .
C3A C -0.0759(13) 0.7057(11) 0.5029(10) 0.036(4) Uani 1 1 d .
C4A C -0.1774(12) 0.6546(10) 0.4671(11) 0.029(4) Uani 1 1 d U
C5A C -0.1927(12) 0.5819(12) 0.5168(11) 0.037(4) Uani 1 1 d .
C6A C -0.1134(11) 0.5483(9) 0.6001(10) 0.022(3) Uani 1 1 d .
C7A C -0.1878(11) 0.4671(12) 0.6174(11) 0.037(4) Uani 1 1 d .
H7AA H -0.2266 0.4733 0.6840 0.045 Uiso 1 1 calc R
C8A C -0.2698(11) 0.4989(10) 0.5177(11) 0.041(5) Uani 1 1 d .
H8AA H -0.2682 0.4614 0.4541 0.049 Uiso 1 1 calc R
H8AB H -0.3499 0.5109 0.5331 0.049 Uiso 1 1 calc R
C9A C 0.0849(14) 0.7537(10) 0.5810(11) 0.037(4) Uani 1 1 d U
H9AA H 0.0825 0.7912 0.6455 0.045 Uiso 1 1 calc R
C10A C -0.0025(13) 0.7866(11) 0.4837(11) 0.047(5) Uani 1 1 d .
H10A H -0.0405 0.8428 0.4966 0.057 Uiso 1 1 calc R
H10B H 0.0300 0.7866 0.4143 0.057 Uiso 1 1 calc R
Br1B Br 0.11768(15) 0.21843(13) 0.19318(14) 0.0540(6) Uani 1 1 d .
Br2B Br 0.54355(15) 0.52065(12) 0.22776(15) 0.0660(7) Uani 1 1 d .
O1B O 0.1397(8) 0.3780(7) -0.0542(7) 0.050(3) Uani 1 1 d .
H1BA H 0.1707 0.3289 -0.0448 0.076 Uiso 1 1 calc R
O2B O 0.4316(8) 0.1558(7) 0.3221(7) 0.051(3) Uani 1 1 d .
H2BA H 0.4926 0.1386 0.3565 0.077 Uiso 1 1 calc R
C1B C 0.2310(13) 0.3004(11) 0.2073(11) 0.038(4) Uani 1 1 d .
C2B C 0.2307(13) 0.3752(12) 0.1409(12) 0.045(5) Uani 1 1 d .
C3B C 0.3176(12) 0.4439(12) 0.1450(11) 0.042(5) Uani 1 1 d .
C4B C 0.4243(11) 0.4385(11) 0.2183(11) 0.035(4) Uani 1 1 d .
C5B C 0.4261(11) 0.3671(10) 0.2822(11) 0.028(4) Uani 1 1 d .
C6B C 0.3365(12) 0.2985(10) 0.2765(11) 0.033(4) Uani 1 1 d .
C7B C 0.4016(14) 0.2374(10) 0.3602(11) 0.036(4) Uani 1 1 d .
H7BA H 0.3614 0.2325 0.4263 0.043 Uiso 1 1 calc R
C8B C 0.5005(13) 0.3143(10) 0.3700(11) 0.061(6) Uani 1 1 d .
H8BA H 0.5098 0.3436 0.4402 0.073 Uiso 1 1 calc R
H8BB H 0.5759 0.2951 0.3487 0.073 Uiso 1 1 calc R
C9B C 0.1606(14) 0.4299(10) 0.0439(13) 0.053(5) Uani 1 1 d .
H9BA H 0.0883 0.4567 0.0654 0.064 Uiso 1 1 calc R
C10B C 0.2631(13) 0.4958(10) 0.0519(13) 0.050(5) Uani 1 1 d .
H10C H 0.3078 0.4954 -0.0107 0.060 Uiso 1 1 calc R
H10D H 0.2415 0.5561 0.0703 0.060 Uiso 1 1 calc R

loop_
_atom_site_aniso_label
_atom_site_aniso_U_11
_atom_site_aniso_U_22
_atom_site_aniso_U_33
_atom_site_aniso_U_23
_atom_site_aniso_U_13
_atom_site_aniso_U_12
Br1A 0.0513(11) 0.0723(15) 0.0355(10) 0.0121(10) -0.0107(8) 0.0022(11)
Br2A 0.0613(13) 0.0932(16) 0.0556(12) 0.0219(12) -0.0279(10) -0.0001(13)
O1A 0.039(7) 0.047(7) 0.037(6) -0.001(5) 0.000(5) -0.007(6)
O2A 0.043(7) 0.052(8) 0.046(7) -0.003(6) 0.029(5) 0.009(6)
C1A 0.051(11) 0.046(11) 0.017(8) 0.019(8) 0.009(8) 0.032(9)
C2A 0.027(9) 0.027(10) 0.014(8) 0.006(7) 0.010(7) 0.020(8)
C3A 0.048(11) 0.050(12) 0.010(8) -0.001(8) 0.002(7) 0.004(10)
C4A 0.037(9) 0.019(8) 0.032(9) 0.018(7) 0.005(7) 0.016(8)
C5A 0.020(9) 0.056(12) 0.032(10) 0.000(9) -0.013(8) 0.004(9)
C6A 0.010(8) 0.020(9) 0.037(9) -0.004(8) 0.012(7) -0.002(8)
C7A 0.018(9) 0.074(14) 0.023(9) -0.004(10) 0.017(7) -0.011(10)
C8A 0.019(8) 0.073(13) 0.030(9) 0.004(8) 0.004(7) 0.001(9)
C9A 0.048(10) 0.048(10) 0.019(8) 0.002(7) 0.023(8) 0.000(8)
C10A 0.061(11) 0.048(12) 0.032(10) 0.004(9) 0.000(8) -0.005(11)
Br1B 0.0371(10) 0.0709(14) 0.0561(12) -0.0143(11) 0.0154(8) -0.0139(11)
Br2B 0.0534(12) 0.0586(14) 0.0823(15) -0.0009(12) -0.0116(11) -0.0098(11)
O1B 0.047(7) 0.067(8) 0.036(6) -0.013(6) -0.005(5) 0.018(6)
O2B 0.059(8) 0.048(8) 0.044(7) 0.006(6) -0.009(6) -0.009(6)
C1B 0.047(11) 0.052(12) 0.015(8) -0.003(9) 0.004(8) 0.015(10)
C2B 0.032(10) 0.074(14) 0.029(10) -0.028(10) 0.006(8) 0.000(11)
C3B 0.027(10) 0.079(14) 0.021(9) -0.012(10) 0.001(8) 0.018(10)
C4B 0.026(9) 0.048(12) 0.031(9) -0.009(9) 0.000(7) 0.012(9)
C5B 0.021(9) 0.018(9) 0.044(11) -0.001(8) 0.005(8) 0.010(8)
C6B 0.023(9) 0.049(11) 0.028(9) 0.007(9) 0.002(7) 0.006(9)
C7B 0.057(11) 0.032(11) 0.020(9) 0.001(8) 0.009(8) 0.001(9)
C8B 0.058(12) 0.061(14) 0.054(11) -0.014(10) -0.041(9) 0.022(11)
C9B 0.062(12) 0.030(11) 0.064(13) 0.000(9) -0.011(10) 0.027(10)
C10B 0.053(12) 0.046(13) 0.055(12) -0.007(9) 0.020(10) -0.001(10)

loop_
_atom_type_symbol
_atom_type_description
_atom_type_scat_dispersion_real
_atom_type_scat_dispersion_imag
_atom_type_scat_source
C C 0.0033 0.0016 'International Tables Vol C Tables 4.2.6.8 and 6.1.1.4'
H H 0.0000 0.0000 'International Tables Vol C Tables 4.2.6.8 and 6.1.1.4'
O O 0.0106 0.0060 'International Tables Vol C Tables 4.2.6.8 and 6.1.1.4'
Br Br -0.2901 2.4595 'International Tables Vol C Tables 4.2.6.8 and 6.1.1.4'

loop_
_geom_angle_atom_site_label_1
_geom_angle_atom_site_label_2
_geom_angle_atom_site_label_3
_geom_angle
C2A C1A C6A 113.6(12)
C2A C1A Br1A 123.9(12)
C6A C1A Br1A 122.4(11)
C1A C2A C3A 123.7(14)
C1A C2A C9A 145.4(13)
C3A C2A C9A 90.4(11)
C4A C3A C2A 118.4(14)
C4A C3A C10A 146.5(13)
C2A C3A C10A 94.7(12)
C5A C4A C3A 117.4(13)
C5A C4A Br2A 127.5(12)
C3A C4A Br2A 115.0(10)
C4A C5A C6A 123.7(15)
C4A C5A C8A 144.2(13)
C6A C5A C8A 91.8(12)
C1A C6A C5A 122.9(13)
C1A C6A C7A 143.4(13)
C5A C6A C7A 93.7(12)
O2A C7A C6A 121.3(11)
O2A C7A C8A 115.0(12)
C6A C7A C8A 86.6(11)
C5A C8A C7A 87.4(11)
O1A C9A C2A 115.2(11)
O1A C9A C10A 115.4(11)
C2A C9A C10A 87.5(11)
C3A C10A C9A 87.0(11)
C2B C1B C6B 109.0(14)
C2B C1B Br1B 122.8(11)
C6B C1B Br1B 128.0(12)
C1B C2B C3B 126.9(14)
C1B C2B C9B 145.9(15)
C3B C2B C9B 87.1(13)
C2B C3B C4B 121.5(15)
C2B C3B C10B 96.7(12)
C4B C3B C10B 141.3(17)
C5B C4B C3B 112.2(14)
C5B C4B Br2B 122.5(10)
C3B C4B Br2B 125.3(12)
C4B C5B C6B 125.1(13)
C4B C5B C8B 144.3(14)
C6B C5B C8B 90.3(12)
C1B C6B C5B 125.0(13)
C1B C6B C7B 139.2(14)
C5B C6B C7B 95.8(11)
O2B C7B C6B 115.3(12)
O2B C7B C8B 117.9(13)
C6B C7B C8B 84.9(10)
C5B C8B C7B 89.0(10)
O1B C9B C10B 117.6(14)
O1B C9B C2B 112.5(12)
C10B C9B C2B 87.8(12)
C3B C10B C9B 88.1(12)

loop_
_geom_bond_atom_site_label_1
_geom_bond_atom_site_label_2
_geom_bond_distance
Br1A C1A 1.881(13)
Br2A C4A 1.899(13)
O1A C9A 1.411(14)
O2A C7A 1.397(16)
C1A C2A 1.355(18)
C1A C6A 1.389(17)
C2A C3A 1.423(16)
C2A C9A 1.553(18)
C3A C4A 1.423(18)
C3A C10A 1.507(19)
C4A C5A 1.274(18)
C5A C6A 1.395(17)
C5A C8A 1.53(2)
C6A C7A 1.514(19)
C7A C8A 1.547(17)
C9A C10A 1.564(18)
Br1B C1B 1.781(16)
Br2B C4B 1.832(15)
O1B C9B 1.442(16)
O2B C7B 1.369(15)
C1B C2B 1.39(2)
C1B C6B 1.406(17)
C2B C3B 1.43(2)
C2B C9B 1.60(2)
C3B C4B 1.446(17)
C3B C10B 1.476(19)
C4B C5B 1.331(18)
C5B C6B 1.448(17)
C5B C8B 1.531(18)
C6B C7B 1.520(18)
C7B C8B 1.610(19)
C9B C10B 1.53(2)

loop_
_geom_torsion_atom_site_label_1
_geom_torsion_atom_site_label_2
_geom_torsion_atom_site_label_3
_geom_torsion_atom_site_label_4
_geom_torsion
C6A C1A C2A C3A 5(2)
Br1A C1A C2A C3A -178.7(10)
C6A C1A C2A C9A 173.9(17)
Br1A C1A C2A C9A -10(3)
C1A C2A C3A C4A -7(2)
C9A C2A C3A C4A 179.7(12)
C1A C2A C3A C10A 178.9(13)
C9A C2A C3A C10A 5.1(11)
C2A C3A C4A C5A 5(2)
C10A C3A C4A C5A 175(2)
C2A C3A C4A Br2A -178.2(10)
C10A C3A C4A Br2A -8(3)
C3A C4A C5A C6A -3(2)
Br2A C4A C5A C6A -179.0(10)
C3A C4A C5A C8A -174.9(19)
Br2A C4A C5A C8A 9(3)
C2A C1A C6A C5A -2.2(19)
Br1A C1A C6A C5A -178.7(10)
C2A C1A C6A C7A -178.7(17)
Br1A C1A C6A C7A 5(3)
C4A C5A C6A C1A 1(2)
C8A C5A C6A C1A 176.8(13)
C4A C5A C6A C7A 179.3(15)
C8A C5A C6A C7A -5.3(12)
C1A C6A C7A O2A -60(2)
C5A C6A C7A O2A 122.7(13)
C1A C6A C7A C8A -177.7(19)
C5A C6A C7A C8A 5.3(11)
C4A C5A C8A C7A 179(2)
C6A C5A C8A C7A 5.2(11)
O2A C7A C8A C5A -128.0(12)
C6A C7A C8A C5A -4.8(10)
C1A C2A C9A O1A 67(2)
C3A C2A C9A O1A -121.9(12)
C1A C2A C9A C10A -176(2)
C3A C2A C9A C10A -4.9(11)
C4A C3A C10A C9A -176(2)
C2A C3A C10A C9A -5.1(11)
O1A C9A C10A C3A 121.5(13)
C2A C9A C10A C3A 4.7(10)
C6B C1B C2B C3B -4(2)
Br1B C1B C2B C3B -179.3(11)
C6B C1B C2B C9B 178(2)
Br1B C1B C2B C9B 3(3)
C1B C2B C3B C4B 5(2)
C9B C2B C3B C4B -176.7(13)
C1B C2B C3B C10B 177.8(14)
C9B C2B C3B C10B -3.4(13)
C2B C3B C4B C5B -3.6(19)
C10B C3B C4B C5B -172.9(18)
C2B C3B C4B Br2B 178.0(11)
C10B C3B C4B Br2B 9(3)
C3B C4B C5B C6B 4(2)
Br2B C4B C5B C6B -178.0(10)
C3B C4B C5B C8B 176.4(18)
Br2B C4B C5B C8B -5(3)
C2B C1B C6B C5B 3.9(19)
Br1B C1B C6B C5B 178.7(11)
C2B C1B C6B C7B -173.8(17)
Br1B C1B C6B C7B 1(3)
C4B C5B C6B C1B -4(2)
C8B C5B C6B C1B 179.9(14)
C4B C5B C6B C7B 174.2(14)
C8B C5B C6B C7B -1.6(12)
C1B C6B C7B O2B 61(2)
C5B C6B C7B O2B -117.0(13)
C1B C6B C7B C8B 179.6(18)
C5B C6B C7B C8B 1.5(12)
C4B C5B C8B C7B -173(2)
C6B C5B C8B C7B 1.5(11)
O2B C7B C8B C5B 114.5(13)
C6B C7B C8B C5B -1.4(11)
C1B C2B C9B O1B -59(3)
C3B C2B C9B O1B 122.3(14)
C1B C2B C9B C10B -178(2)
C3B C2B C9B C10B 3.2(12)
C2B C3B C10B C9B 3.5(13)
C4B C3B C10B C9B 174.3(19)
O1B C9B C10B C3B -117.5(13)
C2B C9B C10B C3B -3.1(12)
